data_1537597
loop_
_publ_author_name
'Lundgren, G.'

_publ_section_title
;
 The crystal structure of U (O H)2 S O4
;
_journal_name_full 'Arkiv foer Kemi'
_journal_page_first 421
_journal_page_last 428
_journal_volume 4
_journal_year 1952
_chemical_formula_sum 'H2 O6 S U'
_chemical_name_systematic 'U (O H)2 S O4'
_space_group_IT_number 62
_symmetry_space_group_name_Hall '-P 2ac 2n'
_symmetry_space_group_name_H-M 'P n m a'
_cell_angle_alpha 90
_cell_angle_beta 90
_cell_angle_gamma 90
_cell_formula_units_Z 4
_cell_length_a 11.572
_cell_length_b 5.926
_cell_length_c 6.969
_cell_volume 477.904
_citation_journal_id_ASTM ARKEAD
_cod_data_source_file Lundgren_ARKEAD_1952_237.cif
_cod_data_source_block H2O6S1U1
_cod_original_cell_volume 477.9038
_cod_original_formula_sum 'H2 O6 S1 U1'
_cod_database_code 1537597

loop_
_symmetry_equiv_pos_as_xyz
x,y,z
-x+1/2,-y,z+1/2
x+1/2,-y+1/2,-z+1/2
-x,y+1/2,-z
-x,-y,-z
x-1/2,y,-z-1/2
-x-1/2,y-1/2,z-1/2
x,-y-1/2,z

loop_
_atom_site_label
_atom_site_type_symbol
_atom_site_fract_x
_atom_site_fract_y
_atom_site_fract_z
_atom_site_occupancy
_atom_site_U_iso_or_equiv
O1 O-2 0.41 0 0.39 1 0.0
O2 O-2 0.47 0.25 0.05 1 0.0
O4 O-2 0.35 0.05 0.83 1 0.0
U1 U+4 0.064 0.25 0.148 1 0.0
S1 S+6 0.36 0.25 0.95 1 0.0
O3 O-2 0.27 0.25 0.1 1 0.0
